data_4084778
loop_
_publ_author_name
'Hao, Jingjun'
'Vabre, Boris'
'Zargarian, Davit'

_publ_section_title
;
 POCOP-Ligated Nickel Siloxide Complexes: Syntheses, Characterization, and
 Reactivities
;
_journal_issue 22
_journal_name_full Organometallics
_journal_page_first 6568
_journal_paper_doi 10.1021/om500916d
_journal_volume 33
_journal_year 2014
_chemical_compound_source 'Synthesized by the authors. See text'
_chemical_formula_moiety 'C18 H31 N3 Ni O2 P2'
_chemical_formula_sum 'C18 H31 N3 Ni O2 P2'
_chemical_formula_weight 442.11
_chemical_name_systematic
;
 ?
;
_space_group_crystal_system monoclinic
_space_group_IT_number 4
_space_group_name_Hall 'P 2yb'
_space_group_name_H-M_alt 'P 1 21 1'
_symmetry_space_group_name_Hall 'P 2yb'
_symmetry_space_group_name_H-M 'P 1 21 1'
_atom_sites_solution_hydrogens geom
_audit_creation_method SHELXL-2012
_cell_angle_alpha 90
_cell_angle_beta 94.969(2)
_cell_angle_gamma 90
_cell_formula_units_Z 2
_cell_length_a 7.7256(3)
_cell_length_b 11.7638(4)
_cell_length_c 11.8184(4)
_cell_measurement_reflns_used 9965
_cell_measurement_temperature 100
_cell_measurement_theta_max 71.72
_cell_measurement_theta_min 3.75
_cell_volume 1070.05(7)
_computing_cell_refinement 'SAINT V8.27B(Bruker AXS, 2012)'
_computing_data_collection 'APEX2  (Bruker AXS, 2012)'
_computing_data_reduction 'SAINT V8.27B(Bruker AXS, 2012)'
_computing_molecular_graphics 'SHELXTL  (Bruker AXS, 2003)'
_computing_publication_material 'UdMX (Maris, 2004)'
_computing_structure_refinement 'SHELXL-2012 (Sheldrick, 2008)'
_computing_structure_solution 'SHELXS97 (Sheldrick, 2008)'
_diffrn_ambient_temperature 100
_diffrn_detector_area_resol_mean 8.3
_diffrn_measured_fraction_theta_full 1.000
_diffrn_measured_fraction_theta_max 0.994
_diffrn_measurement_device_type 'Bruker APEX II'
_diffrn_measurement_method \w
_diffrn_radiation_type CuK\a
_diffrn_radiation_wavelength 1.54178
_diffrn_reflns_av_R_equivalents 0.033
_diffrn_reflns_av_unetI/netI 0.0307
_diffrn_reflns_Laue_measured_fraction_full 1.000
_diffrn_reflns_Laue_measured_fraction_max 0.994
_diffrn_reflns_limit_h_max 9
_diffrn_reflns_limit_h_min -9
_diffrn_reflns_limit_k_max 14
_diffrn_reflns_limit_k_min -14
_diffrn_reflns_limit_l_max 14
_diffrn_reflns_limit_l_min -14
_diffrn_reflns_number 16425
_diffrn_reflns_point_group_measured_fraction_full 0.973
_diffrn_reflns_point_group_measured_fraction_max 0.958
_diffrn_reflns_theta_full 67.679
_diffrn_reflns_theta_max 71.759
_diffrn_reflns_theta_min 3.754
_exptl_absorpt_coefficient_mu 2.857
_exptl_absorpt_correction_T_max 0.8425
_exptl_absorpt_correction_T_min 0.7414
_exptl_absorpt_correction_type multi-scan
_exptl_absorpt_process_details 'Sadabs (Sheldrick, 2012)'
_exptl_crystal_colour yellow
_exptl_crystal_density_diffrn 1.372
_exptl_crystal_description needle
_exptl_crystal_F_000 468
_exptl_crystal_size_max 0.08
_exptl_crystal_size_mid 0.06
_exptl_crystal_size_min 0.06
_refine_diff_density_max 0.399
_refine_diff_density_min -0.302
_refine_diff_density_rms 0.057
_refine_ls_abs_structure_details
;
 Flack x determined using 1738 quotients [(I+)-(I-)]/[(I+)+(I-)]
 (Parsons and Flack (2004), Acta Cryst. A60, s61).
;
_refine_ls_abs_structure_Flack 0.059(9)
_refine_ls_extinction_method none
_refine_ls_goodness_of_fit_ref 1.056
_refine_ls_hydrogen_treatment constr
_refine_ls_matrix_type full
_refine_ls_number_parameters 243
_refine_ls_number_reflns 4024
_refine_ls_number_restraints 1
_refine_ls_restrained_S_all 1.056
_refine_ls_R_factor_all 0.0299
_refine_ls_R_factor_gt 0.0290
_refine_ls_shift/su_max 0.000
_refine_ls_shift/su_mean 0.000
_refine_ls_structure_factor_coef Fsqd
_refine_ls_weighting_details
;
 w=1/[\s^2^(Fo^2^)+(0.0540P)^2^]
 where P=(Fo^2^+2Fc^2^)/3
;
_refine_ls_weighting_scheme calc
_refine_ls_wR_factor_gt 0.0752
_refine_ls_wR_factor_ref 0.0759
_reflns_Friedel_coverage 0.834
_reflns_Friedel_fraction_full 0.943
_reflns_Friedel_fraction_max 0.918
_reflns_number_gt 3933
_reflns_number_total 4024
_cod_data_source_file om500916d_si_002.cif
_cod_data_source_block BOR117
_cod_depositor_comments 'Adding full bibliography for 4084774--4084780.cif.'
_cod_original_sg_symbol_H-M P21
_cod_database_code 4084778
_shelx_space_group_comment
;
The symmetry employed for this shelxl refinement is uniquely defined
by the following loop, which should always be used as a source of
symmetry information in preference to the above space-group names.
They are only intended as comments.
;
_shelx_estimated_absorpt_t_min 0.804
_shelx_estimated_absorpt_t_max 0.847

loop_
_space_group_symop_operation_xyz
'x, y, z'
'-x, y+1/2, -z'

loop_
_atom_site_label
_atom_site_type_symbol
_atom_site_fract_x
_atom_site_fract_y
_atom_site_fract_z
_atom_site_U_iso_or_equiv
_atom_site_adp_type
_atom_site_occupancy
_atom_site_site_symmetry_order
_atom_site_calc_flag
_atom_site_refinement_flags_posn
_atom_site_refinement_flags_adp
Ni1 Ni 0.28677(6) 0.06274(4) 0.23299(4) 0.01436(14) Uani 1 1 d . .
P1 P 0.39194(8) -0.09645(6) 0.30231(6) 0.01458(16) Uani 1 1 d . .
P2 P 0.17324(8) 0.23011(6) 0.21605(6) 0.01483(16) Uani 1 1 d . .
C1 C 0.1963(3) 0.0703(3) 0.3764(2) 0.0151(5) Uani 1 1 d . .
C2 C 0.1073(4) 0.1653(3) 0.4116(2) 0.0170(6) Uani 1 1 d . .
C20 C 0.3192(4) 0.3527(3) 0.2143(3) 0.0204(6) Uani 1 1 d . .
H20 H 0.2518 0.4225 0.2307 0.025 Uiso 1 1 calc R U
C6 C 0.2142(4) -0.0188(3) 0.4540(3) 0.0166(6) Uani 1 1 d . .
C14 C 0.3454(4) -0.2294(3) 0.2269(3) 0.0191(6) Uani 1 1 d . .
H14 H 0.4065 -0.2276 0.1557 0.023 Uiso 1 1 calc R U
C4 C 0.0694(4) 0.0832(3) 0.5916(2) 0.0201(6) Uani 1 1 d . .
H4 H 0.0293 0.0883 0.6652 0.024 Uiso 1 1 calc R U
C3 C 0.0457(4) 0.1750(3) 0.5177(3) 0.0195(6) Uani 1 1 d . .
H3 H -0.0109 0.2423 0.5394 0.023 Uiso 1 1 calc R U
C23 C -0.0028(3) 0.2553(3) 0.1056(2) 0.0186(6) Uani 1 1 d . .
H23 H 0.0473 0.2504 0.0306 0.022 Uiso 1 1 calc R U
C5 C 0.1507(4) -0.0161(3) 0.5598(2) 0.0183(6) Uani 1 1 d . .
H5 H 0.1621 -0.0799 0.6092 0.022 Uiso 1 1 calc R U
C11 C 0.6689(4) 0.0085(3) 0.4197(3) 0.0302(8) Uani 1 1 d . .
H11A H 0.7896 0.0035 0.4524 0.045 Uiso 1 1 calc R U
H11B H 0.5914 0.0137 0.4809 0.045 Uiso 1 1 calc R U
H11C H 0.6547 0.0761 0.3714 0.045 Uiso 1 1 calc R U
C12 C 0.7291(4) -0.1045(3) 0.2443(3) 0.0278(7) Uani 1 1 d . .
H12A H 0.6854 -0.0481 0.1879 0.042 Uiso 1 1 calc R U
H12B H 0.7175 -0.1808 0.2111 0.042 Uiso 1 1 calc R U
H12C H 0.8517 -0.0892 0.2676 0.042 Uiso 1 1 calc R U
C13 C 0.1490(4) -0.2359(3) 0.1928(3) 0.0228(6) Uani 1 1 d . .
H13A H 0.1222 -0.3072 0.1520 0.034 Uiso 1 1 calc R U
H13B H 0.1139 -0.1715 0.1434 0.034 Uiso 1 1 calc R U
H13C H 0.0857 -0.2332 0.2611 0.034 Uiso 1 1 calc R U
C24 C -0.1370(4) 0.1592(3) 0.1102(3) 0.0291(7) Uani 1 1 d . .
H24A H -0.1838 0.1592 0.1846 0.044 Uiso 1 1 calc R U
H24B H -0.0809 0.0860 0.0981 0.044 Uiso 1 1 calc R U
H24C H -0.2317 0.1711 0.0507 0.044 Uiso 1 1 calc R U
C25 C -0.0870(4) 0.3730(3) 0.1133(3) 0.0268(7) Uani 1 1 d . .
H25A H -0.1842 0.3798 0.0547 0.040 Uiso 1 1 calc R U
H25B H -0.0007 0.4320 0.1018 0.040 Uiso 1 1 calc R U
H25C H -0.1299 0.3824 0.1884 0.040 Uiso 1 1 calc R U
C10 C 0.6236(3) -0.0976(3) 0.3483(3) 0.0206(6) Uani 1 1 d . .
H10 H 0.6497 -0.1663 0.3966 0.025 Uiso 1 1 calc R U
C15 C 0.4093(4) -0.3342(3) 0.2953(3) 0.0281(7) Uani 1 1 d . .
H15A H 0.3507 -0.3381 0.3655 0.042 Uiso 1 1 calc R U
H15B H 0.5350 -0.3286 0.3140 0.042 Uiso 1 1 calc R U
H15C H 0.3829 -0.4028 0.2500 0.042 Uiso 1 1 calc R U
O2 O 0.0804(3) 0.25465(18) 0.33483(18) 0.0194(4) Uani 1 1 d . .
O1 O 0.3016(2) -0.11634(18) 0.42294(17) 0.0177(4) Uani 1 1 d . .
N1 N 0.3765(3) 0.0472(3) 0.0859(2) 0.0232(6) Uani 1 1 d . .
N2 N 0.3334(4) 0.0904(2) 0.0006(2) 0.0271(6) Uani 1 1 d . .
N3 N 0.2971(5) 0.1289(3) -0.0892(3) 0.0402(8) Uani 1 1 d . .
C22 C 0.3905(4) 0.3676(3) 0.0989(3) 0.0301(8) Uani 1 1 d . .
H22A H 0.4705 0.4324 0.1018 0.045 Uiso 1 1 calc R U
H22B H 0.2942 0.3815 0.0409 0.045 Uiso 1 1 calc R U
H22C H 0.4525 0.2986 0.0797 0.045 Uiso 1 1 calc R U
C21 C 0.4656(4) 0.3388(3) 0.3084(3) 0.0310(8) Uani 1 1 d . .
H21A H 0.5422 0.2767 0.2890 0.046 Uiso 1 1 calc R U
H21B H 0.4163 0.3213 0.3801 0.046 Uiso 1 1 calc R U
H21C H 0.5325 0.4096 0.3168 0.046 Uiso 1 1 calc R U

loop_
_atom_site_aniso_label
_atom_site_aniso_U_11
_atom_site_aniso_U_22
_atom_site_aniso_U_33
_atom_site_aniso_U_23
_atom_site_aniso_U_13
_atom_site_aniso_U_12
Ni1 0.0170(2) 0.0134(2) 0.0130(2) 0.0005(2) 0.00317(17) 0.00140(19)
P1 0.0154(3) 0.0134(3) 0.0150(3) 0.0010(3) 0.0017(3) 0.0012(3)
P2 0.0170(3) 0.0140(3) 0.0136(3) 0.0004(3) 0.0022(3) 0.0008(3)
C1 0.0147(10) 0.0181(13) 0.0127(11) -0.0008(13) 0.0019(9) 0.0005(12)
C2 0.0184(12) 0.0166(14) 0.0157(14) 0.0008(11) -0.0011(11) -0.0003(11)
C20 0.0236(13) 0.0134(14) 0.0243(16) -0.0010(13) 0.0018(13) -0.0045(12)
C6 0.0141(12) 0.0163(14) 0.0192(14) -0.0006(12) -0.0001(10) 0.0006(11)
C14 0.0220(14) 0.0170(14) 0.0190(15) -0.0042(12) 0.0056(12) -0.0012(12)
C4 0.0202(12) 0.0256(17) 0.0149(12) 0.0001(13) 0.0029(10) 0.0013(12)
C3 0.0213(13) 0.0195(14) 0.0177(14) -0.0023(12) 0.0021(12) 0.0028(12)
C23 0.0183(12) 0.0222(16) 0.0150(13) 0.0027(12) -0.0007(11) 0.0012(12)
C5 0.0177(13) 0.0219(16) 0.0152(13) 0.0025(12) -0.0004(11) 0.0004(12)
C11 0.0227(14) 0.0318(19) 0.0349(19) -0.0080(16) -0.0046(14) -0.0043(14)
C12 0.0195(13) 0.0274(18) 0.0378(18) 0.0002(16) 0.0091(13) -0.0011(14)
C13 0.0262(14) 0.0233(16) 0.0185(15) -0.0017(13) 0.0000(12) -0.0048(13)
C24 0.0233(14) 0.0313(18) 0.0322(17) 0.0021(15) -0.0009(14) -0.0029(14)
C25 0.0278(14) 0.0296(18) 0.0223(16) 0.0039(14) -0.0018(13) 0.0069(14)
C10 0.0152(12) 0.0221(15) 0.0241(15) 0.0002(14) -0.0006(11) 0.0021(12)
C15 0.0304(15) 0.0154(15) 0.0386(19) 0.0007(14) 0.0025(15) 0.0010(14)
O2 0.0256(9) 0.0166(11) 0.0167(10) 0.0015(9) 0.0060(8) 0.0057(8)
O1 0.0218(9) 0.0158(10) 0.0160(10) 0.0018(9) 0.0046(8) 0.0026(8)
N1 0.0262(12) 0.0266(15) 0.0175(12) -0.0058(12) 0.0062(10) 0.0103(12)
N2 0.0365(14) 0.0168(14) 0.0301(16) -0.0033(12) 0.0156(12) 0.0001(11)
N3 0.070(2) 0.0311(17) 0.0197(15) 0.0064(14) 0.0084(15) 0.0086(17)
C22 0.0303(15) 0.0279(18) 0.0335(19) 0.0002(15) 0.0102(14) -0.0089(14)
C21 0.0290(16) 0.0250(17) 0.037(2) -0.0047(15) -0.0077(15) -0.0041(14)

loop_
_atom_type_symbol
_atom_type_description
_atom_type_scat_dispersion_real
_atom_type_scat_dispersion_imag
_atom_type_scat_source
C C 0.0181 0.0091 'International Tables Vol C Tables 4.2.6.8 and 6.1.1.4'
H H 0.0000 0.0000 'International Tables Vol C Tables 4.2.6.8 and 6.1.1.4'
N N 0.0311 0.0180 'International Tables Vol C Tables 4.2.6.8 and 6.1.1.4'
O O 0.0492 0.0322 'International Tables Vol C Tables 4.2.6.8 and 6.1.1.4'
P P 0.2955 0.4335 'International Tables Vol C Tables 4.2.6.8 and 6.1.1.4'
Ni Ni -3.0029 0.5091 'International Tables Vol C Tables 4.2.6.8 and 6.1.1.4'

loop_
_geom_angle_atom_site_label_1
_geom_angle_atom_site_label_2
_geom_angle_atom_site_label_3
_geom_angle
_geom_angle_publ_flag
C1 NI1 N1 177.24(15) y
C1 NI1 P2 82.02(10) y
N1 NI1 P2 100.20(9) y
C1 NI1 P1 81.83(10) y
N1 NI1 P1 96.09(9) y
P2 NI1 P1 163.13(4) y
O1 P1 C14 102.69(13) y
O1 P1 C10 102.59(12) y
C14 P1 C10 106.65(15) y
O1 P1 NI1 105.92(8) y
C14 P1 NI1 120.28(11) y
C10 P1 NI1 116.34(11) y
O2 P2 C23 103.12(12) y
O2 P2 C20 100.61(13) y
C23 P2 C20 106.59(14) y
O2 P2 NI1 106.43(8) y
C23 P2 NI1 119.08(11) y
C20 P2 NI1 118.29(11) y
C6 C1 C2 115.5(2) y
C6 C1 NI1 122.1(2) y
C2 C1 NI1 122.4(2) y
C3 C2 O2 119.0(3) y
C3 C2 C1 123.6(3) y
O2 C2 C1 117.4(2) y
C21 C20 C22 111.2(3) y
C21 C20 P2 109.0(2) y
C22 C20 P2 111.8(2) y
C21 C20 H20 108.2 ?
C22 C20 H20 108.2 ?
P2 C20 H20 108.2 ?
C5 C6 C1 123.7(3) y
C5 C6 O1 118.3(3) y
C1 C6 O1 117.9(3) y
C15 C14 C13 111.3(3) y
C15 C14 P1 113.1(2) y
C13 C14 P1 108.7(2) y
C15 C14 H14 107.9 ?
C13 C14 H14 107.9 ?
P1 C14 H14 107.9 ?
C3 C4 C5 121.3(3) y
C3 C4 H4 119.3 ?
C5 C4 H4 119.3 ?
C2 C3 C4 117.9(3) y
C2 C3 H3 121.1 ?
C4 C3 H3 121.1 ?
C25 C23 C24 111.8(2) y
C25 C23 P2 113.4(2) y
C24 C23 P2 108.6(2) y
C25 C23 H23 107.6 ?
C24 C23 H23 107.6 ?
P2 C23 H23 107.6 ?
C6 C5 C4 117.8(3) y
C6 C5 H5 121.1 ?
C4 C5 H5 121.1 ?
C10 C11 H11A 109.5 ?
C10 C11 H11B 109.5 ?
H11A C11 H11B 109.5 ?
C10 C11 H11C 109.5 ?
H11A C11 H11C 109.5 ?
H11B C11 H11C 109.5 ?
C10 C12 H12A 109.5 ?
C10 C12 H12B 109.5 ?
H12A C12 H12B 109.5 ?
C10 C12 H12C 109.5 ?
H12A C12 H12C 109.5 ?
H12B C12 H12C 109.5 ?
C14 C13 H13A 109.5 ?
C14 C13 H13B 109.5 ?
H13A C13 H13B 109.5 ?
C14 C13 H13C 109.5 ?
H13A C13 H13C 109.5 ?
H13B C13 H13C 109.5 ?
C23 C24 H24A 109.5 ?
C23 C24 H24B 109.5 ?
H24A C24 H24B 109.5 ?
C23 C24 H24C 109.5 ?
H24A C24 H24C 109.5 ?
H24B C24 H24C 109.5 ?
C23 C25 H25A 109.5 ?
C23 C25 H25B 109.5 ?
H25A C25 H25B 109.5 ?
C23 C25 H25C 109.5 ?
H25A C25 H25C 109.5 ?
H25B C25 H25C 109.5 ?
C11 C10 C12 111.9(3) y
C11 C10 P1 109.3(2) y
C12 C10 P1 109.7(2) y
C11 C10 H10 108.6 ?
C12 C10 H10 108.6 ?
P1 C10 H10 108.6 ?
C14 C15 H15A 109.5 ?
C14 C15 H15B 109.5 ?
H15A C15 H15B 109.5 ?
C14 C15 H15C 109.5 ?
H15A C15 H15C 109.5 ?
H15B C15 H15C 109.5 ?
C2 O2 P2 111.68(18) y
C6 O1 P1 111.08(19) y
N2 N1 NI1 130.2(2) y
N1 N2 N3 175.3(3) y
C20 C22 H22A 109.5 ?
C20 C22 H22B 109.5 ?
H22A C22 H22B 109.5 ?
C20 C22 H22C 109.5 ?
H22A C22 H22C 109.5 ?
H22B C22 H22C 109.5 ?
C20 C21 H21A 109.5 ?
C20 C21 H21B 109.5 ?
H21A C21 H21B 109.5 ?
C20 C21 H21C 109.5 ?
H21A C21 H21C 109.5 ?
H21B C21 H21C 109.5 ?

loop_
_geom_bond_atom_site_label_1
_geom_bond_atom_site_label_2
_geom_bond_distance
_geom_bond_publ_flag
Ni1 C1 1.891(3) y
Ni1 N1 1.935(2) y
Ni1 P2 2.1576(9) y
Ni1 P1 2.1732(8) y
P1 O1 1.657(2) y
P1 C14 1.820(3) y
P1 C10 1.825(3) y
P2 O2 1.656(2) y
P2 C23 1.826(3) y
P2 C20 1.832(3) y
C1 C6 1.393(4) y
C1 C2 1.394(4) y
C2 C3 1.384(4) y
C2 O2 1.392(4) y
C20 C21 1.525(4) y
C20 C22 1.525(5) y
C20 H20 1.0000 ?
C6 C5 1.382(4) y
C6 O1 1.396(4) y
C14 C15 1.532(5) y
C14 C13 1.538(4) y
C14 H14 1.0000 ?
C4 C3 1.392(4) y
C4 C5 1.393(4) y
C4 H4 0.9500 ?
C3 H3 0.9500 ?
C23 C25 1.536(5) y
C23 C24 1.538(4) y
C23 H23 1.0000 ?
C5 H5 0.9500 ?
C11 C10 1.529(5) y
C11 H11a 0.9800 ?
C11 H11b 0.9800 ?
C11 H11c 0.9800 ?
C12 C10 1.534(4) y
C12 H12a 0.9800 ?
C12 H12b 0.9800 ?
C12 H12c 0.9800 ?
C13 H13a 0.9800 ?
C13 H13b 0.9800 ?
C13 H13c 0.9800 ?
C24 H24a 0.9800 ?
C24 H24b 0.9800 ?
C24 H24c 0.9800 ?
C25 H25a 0.9800 ?
C25 H25b 0.9800 ?
C25 H25c 0.9800 ?
C10 H10 1.0000 ?
C15 H15a 0.9800 ?
C15 H15b 0.9800 ?
C15 H15c 0.9800 ?
N1 N2 1.152(4) y
N2 N3 1.166(4) y
C22 H22a 0.9800 ?
C22 H22b 0.9800 ?
C22 H22c 0.9800 ?
C21 H21a 0.9800 ?
C21 H21b 0.9800 ?
C21 H21c 0.9800 ?

loop_
_geom_torsion_atom_site_label_1
_geom_torsion_atom_site_label_2
_geom_torsion_atom_site_label_3
_geom_torsion_atom_site_label_4
_geom_torsion
_geom_torsion_publ_flag
P2 NI1 C1 C6 179.4(2) y
P1 NI1 C1 C6 -5.5(2) y
P2 NI1 C1 C2 -0.6(2) y
P1 NI1 C1 C2 174.5(2) y
C6 C1 C2 C3 2.7(4) y
NI1 C1 C2 C3 -177.4(2) y
C6 C1 C2 O2 -177.5(2) y
NI1 C1 C2 O2 2.4(4) y
O2 P2 C20 C21 70.4(3) y
C23 P2 C20 C21 177.7(2) y
NI1 P2 C20 C21 -44.9(3) y
O2 P2 C20 C22 -166.2(2) y
C23 P2 C20 C22 -58.9(3) y
NI1 P2 C20 C22 78.5(2) y
C2 C1 C6 C5 -0.4(4) y
NI1 C1 C6 C5 179.6(2) y
C2 C1 C6 O1 179.7(2) y
NI1 C1 C6 O1 -0.3(4) y
O1 P1 C14 C15 -55.1(2) y
C10 P1 C14 C15 52.4(2) y
NI1 P1 C14 C15 -172.34(17) y
O1 P1 C14 C13 69.0(2) y
C10 P1 C14 C13 176.5(2) y
NI1 P1 C14 C13 -48.2(2) y
O2 C2 C3 C4 178.0(3) y
C1 C2 C3 C4 -2.2(4) y
C5 C4 C3 C2 -0.7(4) y
O2 P2 C23 C25 54.9(2) y
C20 P2 C23 C25 -50.6(2) y
NI1 P2 C23 C25 172.40(18) y
O2 P2 C23 C24 -70.0(2) y
C20 P2 C23 C24 -175.4(2) y
NI1 P2 C23 C24 47.5(2) y
C1 C6 C5 C4 -2.2(4) y
O1 C6 C5 C4 177.7(3) y
C3 C4 C5 C6 2.8(4) y
O1 P1 C10 C11 -68.5(2) y
C14 P1 C10 C11 -176.1(2) y
NI1 P1 C10 C11 46.6(3) y
O1 P1 C10 C12 168.5(2) y
C14 P1 C10 C12 60.9(3) y
NI1 P1 C10 C12 -76.4(2) y
C3 C2 O2 P2 176.7(2) y
C1 C2 O2 P2 -3.1(3) y
C23 P2 O2 C2 128.55(19) y
C20 P2 O2 C2 -121.4(2) y
NI1 P2 O2 C2 2.46(19) y
C5 C6 O1 P1 -171.8(2) y
C1 C6 O1 P1 8.1(3) y
C14 P1 O1 C6 -137.97(19) y
C10 P1 O1 C6 111.5(2) y
NI1 P1 O1 C6 -10.98(18) y
